data_9000008
loop_
_publ_author_name
'Zachariasen, W. H.'

_publ_section_title
;
 X-Ray examination of colusite, (Cu,Fe,Mo,Sn)4(S,As,Te)3-4
;
_journal_name_full 'American Mineralogist'
_journal_page_first 534
_journal_page_last 537
_journal_volume 18
_journal_year 1933
_chemical_compound_source 'Leonard mine, Butte, Montana, USA'
_chemical_formula_sum 'As0.03 Cu0.53 Fe0.31 Mo0.09 S0.71 Sb0.01 Sn0.05 Te0.02 Zn0.01'
_chemical_name_mineral Colusite
_space_group_IT_number 216
_symmetry_space_group_name_Hall 'F -4 2 3'
_symmetry_space_group_name_H-M 'F -4 3 m'
_cell_angle_alpha 90
_cell_angle_beta 90
_cell_angle_gamma 90
_cell_length_a 5.304
_cell_length_b 5.304
_cell_length_c 5.304
_cell_formula_units_Z 4
_cell_volume 149.214
_database_code_amcsd 0000011
_exptl_crystal_density_diffrn 4.229
_cod_original_formula_sum 'Cu.53 Fe.31 Zn.01 Sn.05 Mo.09 S.71 As.03 Te.02 Sb.01'
_cod_database_code 9000008

loop_
_space_group_symop_operation_xyz
x,y,z
x,1/2+y,1/2+z
1/2+x,y,1/2+z
1/2+x,1/2+y,z
-z,x,-y
-z,1/2+x,1/2-y
1/2-z,x,1/2-y
1/2-z,1/2+x,-y
-y,z,-x
-y,1/2+z,1/2-x
1/2-y,z,1/2-x
1/2-y,1/2+z,-x
-x,y,-z
-x,1/2+y,1/2-z
1/2-x,y,1/2-z
1/2-x,1/2+y,-z
x,-z,-y
x,1/2-z,1/2-y
1/2+x,-z,1/2-y
1/2+x,1/2-z,-y
z,-y,-x
z,1/2-y,1/2-x
1/2+z,-y,1/2-x
1/2+z,1/2-y,-x
y,-x,-z
y,1/2-x,1/2-z
1/2+y,-x,1/2-z
1/2+y,1/2-x,-z
x,z,y
x,1/2+z,1/2+y
1/2+x,z,1/2+y
1/2+x,1/2+z,y
z,y,x
z,1/2+y,1/2+x
1/2+z,y,1/2+x
1/2+z,1/2+y,x
y,x,z
y,1/2+x,1/2+z
1/2+y,x,1/2+z
1/2+y,1/2+x,z
-z,-x,y
-z,1/2-x,1/2+y
1/2-z,-x,1/2+y
1/2-z,1/2-x,y
-y,-z,x
-y,1/2-z,1/2+x
1/2-y,-z,1/2+x
1/2-y,1/2-z,x
-x,-y,z
-x,1/2-y,1/2+z
1/2-x,-y,1/2+z
1/2-x,1/2-y,z
z,-x,-y
z,1/2-x,1/2-y
1/2+z,-x,1/2-y
1/2+z,1/2-x,-y
y,-z,-x
y,1/2-z,1/2-x
1/2+y,-z,1/2-x
1/2+y,1/2-z,-x
x,-y,-z
x,1/2-y,1/2-z
1/2+x,-y,1/2-z
1/2+x,1/2-y,-z
-x,z,-y
-x,1/2+z,1/2-y
1/2-x,z,1/2-y
1/2-x,1/2+z,-y
-z,y,-x
-z,1/2+y,1/2-x
1/2-z,y,1/2-x
1/2-z,1/2+y,-x
-y,x,-z
-y,1/2+x,1/2-z
1/2-y,x,1/2-z
1/2-y,1/2+x,-z
-x,-z,y
-x,1/2-z,1/2+y
1/2-x,-z,1/2+y
1/2-x,1/2-z,y
-z,-y,x
-z,1/2-y,1/2+x
1/2-z,-y,1/2+x
1/2-z,1/2-y,x
-y,-x,z
-y,1/2-x,1/2+z
1/2-y,-x,1/2+z
1/2-y,1/2-x,z
z,x,y
z,1/2+x,1/2+y
1/2+z,x,1/2+y
1/2+z,1/2+x,y
y,z,x
y,1/2+z,1/2+x
1/2+y,z,1/2+x
1/2+y,1/2+z,x

loop_
_atom_site_label
_atom_site_fract_x
_atom_site_fract_y
_atom_site_fract_z
_atom_site_occupancy
Cu 0.00000 0.00000 0.00000 0.53000
Fe 0.00000 0.00000 0.00000 0.31000
Zn 0.00000 0.00000 0.00000 0.01000
Sn 0.00000 0.00000 0.00000 0.05000
Mo 0.00000 0.00000 0.00000 0.09000
S 0.25000 0.25000 0.25000 0.71000
As 0.25000 0.25000 0.25000 0.03000
Te 0.25000 0.25000 0.25000 0.02000
Sb 0.25000 0.25000 0.25000 0.01000

loop_
_cod_related_entry_id
_cod_related_entry_database
_cod_related_entry_code
1 AMCSD 0000011
